data_7010122
loop_
_publ_author_name
'Coward, Kathleen M.'
'Jones, Anthony C.'
'Steiner, Alexander'
'Bickley, Jamie F.'
'Smith, Lesley M.'
'Pemble, Martyn E.'

_publ_section_title
;
 Dimethylzinc adducts with macrocyclic amines
;
_journal_issue 19
_journal_name_full 'Journal of the Chemical Society, Dalton Transactions'
_journal_page_first 3480
_journal_paper_doi 10.1039/b006253g
_journal_year 2000
_chemical_formula_sum 'C18 H44 N4 Zn2'
_chemical_formula_weight 447.40
_chemical_name_systematic
; 
 ? 
;
_space_group_IT_number 58
_symmetry_cell_setting orthorhombic
_symmetry_space_group_name_Hall '-P 2 2n'
_symmetry_space_group_name_H-M 'P n n m'
_atom_sites_solution_hydrogens geom
_atom_sites_solution_primary direct
_atom_sites_solution_secondary difmap
_audit_creation_method SHELXL-97
_cell_angle_alpha 90.00
_cell_angle_beta 90.00
_cell_angle_gamma 90.00
_cell_formula_units_Z 2
_cell_length_a 10.519(3)
_cell_length_b 11.153(3)
_cell_length_c 9.575(6)
_cell_measurement_temperature 213(2)
_cell_volume 1123.3(8)
_computing_data_collection 'IPDS (STOE, 1997)'
_computing_data_reduction 'X-RED (STOE, 1996)'
_computing_structure_refinement 'SHELXL-97 (Sheldrick, 1997)'
_computing_structure_solution 'SHELXS-97 (Sheldrick, 1990)'
_diffrn_ambient_temperature 213(2)
_diffrn_measured_fraction_theta_full 0.847
_diffrn_measured_fraction_theta_max 0.847
_diffrn_measurement_device_type 'Stoe IPDS'
_diffrn_measurement_method 'Image Plate'
_diffrn_radiation_monochromator graphite
_diffrn_radiation_source 'fine-focus sealed tube'
_diffrn_radiation_type MoK\a
_diffrn_radiation_wavelength 0.71073
_diffrn_reflns_av_R_equivalents 0.0377
_diffrn_reflns_av_sigmaI/netI 0.0545
_diffrn_reflns_limit_h_max 10
_diffrn_reflns_limit_h_min -11
_diffrn_reflns_limit_k_max 12
_diffrn_reflns_limit_k_min -12
_diffrn_reflns_limit_l_max 6
_diffrn_reflns_limit_l_min -10
_diffrn_reflns_number 2862
_diffrn_reflns_theta_full 24.16
_diffrn_reflns_theta_max 24.16
_diffrn_reflns_theta_min 2.66
_exptl_absorpt_coefficient_mu 2.066
_exptl_absorpt_correction_type none
_exptl_crystal_colour colourless
_exptl_crystal_density_diffrn 1.323
_exptl_crystal_density_method 'not measured'
_exptl_crystal_description block
_exptl_crystal_F_000 480
_exptl_crystal_size_max 0.5
_exptl_crystal_size_mid 0.4
_exptl_crystal_size_min 0.35
_refine_diff_density_max 0.429
_refine_diff_density_min -0.406
_refine_diff_density_rms 0.063
_refine_ls_extinction_method none
_refine_ls_goodness_of_fit_ref 0.945
_refine_ls_hydrogen_treatment mixed
_refine_ls_matrix_type full
_refine_ls_number_parameters 61
_refine_ls_number_reflns 813
_refine_ls_number_restraints 0
_refine_ls_restrained_S_all 0.945
_refine_ls_R_factor_all 0.0525
_refine_ls_R_factor_gt 0.0312
_refine_ls_shift/su_max 0.000
_refine_ls_shift/su_mean 0.000
_refine_ls_structure_factor_coef Fsqd
_refine_ls_weighting_details 'w=1/[\s^2^(Fo^2^)+(0.0421P)^2^+0.0000P] where P=(Fo^2^+2Fc^2^)/3'
_refine_ls_weighting_scheme calc
_refine_ls_wR_factor_gt 0.0731
_refine_ls_wR_factor_ref 0.0764
_reflns_number_gt 585
_reflns_number_total 813
_reflns_threshold_expression >2sigma(I)
_cod_data_source_file b006253g.txt
_cod_data_source_block tony15
_cod_depositor_comments
;
The following automatic conversions were performed:
'_symmetry_cell_setting' value 'Orthorhombic' changed to 'orthorhombic'
according to '/home/saulius/struct/CIF-dictionaries/cif_core.dic'
dictionary named 'cif_core.dic' version 2.4.1 from 2010-06-29.

Automatic conversion script
Id: cif_fix_enum 1527 2010-12-29 10:47:43Z saulius 

The following automatic conversions were performed:

'_refine_ls_weighting_scheme' value 'calc
w=1/[\s^2^(Fo^2^)+(0.0421P)^2^+0.0000P] where P=(Fo^2^+2Fc^2^)/3' was
changed to 'calc'. New tag '_refine_ls_weighting_details' was
created. The value of the new tag was set to
'w=1/[\s^2^(Fo^2^)+(0.0421P)^2^+0.0000P] where P=(Fo^2^+2Fc^2^)/3'.

Automatic conversion script
Id: cif_fix_values 3143 2015-03-26 13:38:13Z robertas 
;
_cod_original_cell_volume 1123.2(8)
_cod_original_sg_symbol_H-M ' P n n m'
_cod_database_code 7010122

loop_
_symmetry_equiv_pos_as_xyz
'x, y, z'
'-x+1/2, y+1/2, z+1/2'
'x+1/2, -y+1/2, z+1/2'
'-x, -y, z'
'-x, -y, -z'
'x-1/2, -y-1/2, -z-1/2'
'-x-1/2, y-1/2, -z-1/2'
'x, y, -z'

loop_
_atom_site_label
_atom_site_type_symbol
_atom_site_fract_x
_atom_site_fract_y
_atom_site_fract_z
_atom_site_U_iso_or_equiv
_atom_site_adp_type
_atom_site_occupancy
_atom_site_calc_flag
_atom_site_refinement_flags
_atom_site_disorder_assembly
_atom_site_disorder_group
C1 C 0.5474(6) 0.3005(4) 0.0000 0.0393(18) Uani 1 d S . .
H1A H 0.4669 0.2581 0.0000 0.047 Uiso 1 calc SR . .
H1B H 0.5530 0.3505 -0.0827 0.047 Uiso 0.50 calc PR . .
H1C H 0.5530 0.3505 0.0827 0.047 Uiso 0.50 calc PR . .
C2 C 0.8792(6) 0.2228(4) 0.0000 0.043(2) Uani 1 d S . .
H2A H 0.9289 0.1496 0.0000 0.052 Uiso 1 calc SR . .
H2B H 0.8993 0.2694 0.0827 0.052 Uiso 0.50 calc PR . .
H2C H 0.8993 0.2694 -0.0827 0.052 Uiso 0.50 calc PR . .
C3 C 0.7058(5) 0.0989(3) 0.2950(5) 0.0420(12) Uani 1 d . . .
H3A H 0.6371 0.1541 0.3157 0.050 Uiso 1 calc R . .
H3B H 0.7845 0.1433 0.2841 0.050 Uiso 1 calc R . .
H3C H 0.7146 0.0420 0.3710 0.050 Uiso 1 calc R . .
C4 C 0.5595(4) -0.0376(3) 0.1852(5) 0.0300(11) Uani 1 d . . .
H4A H 0.5655 -0.0804 0.2743 0.036 Uiso 1 calc R . .
H4B H 0.5533 -0.0976 0.1107 0.036 Uiso 1 calc R . .
C5 C 0.7847(4) -0.0490(3) 0.1351(5) 0.0353(12) Uani 1 d . . .
H5A H 0.7905 -0.1065 0.2122 0.042 Uiso 1 calc R . .
H5B H 0.8635 -0.0020 0.1351 0.042 Uiso 1 calc R . .
C6 C 0.7784(5) -0.1186(4) 0.0000 0.0333(17) Uani 1 d S . .
H6A H 0.6990 -0.1645 0.0000 0.040 Uiso 1 calc SR . .
H6B H 0.8484 -0.1766 0.0000 0.040 Uiso 1 calc SR . .
N1 N 0.6772(3) 0.0338(2) 0.1644(3) 0.0246(8) Uani 1 d . . .
Zn1 Zn 0.69107(7) 0.18140(5) 0.0000 0.0275(2) Uani 1 d S . .

loop_
_atom_site_aniso_label
_atom_site_aniso_U_11
_atom_site_aniso_U_22
_atom_site_aniso_U_33
_atom_site_aniso_U_23
_atom_site_aniso_U_13
_atom_site_aniso_U_12
C1 0.035(4) 0.020(3) 0.063(6) 0.000 0.000 -0.001(2)
C2 0.035(4) 0.032(3) 0.062(6) 0.000 0.000 -0.015(3)
C3 0.046(3) 0.051(2) 0.029(3) -0.0064(19) -0.007(2) -0.006(2)
C4 0.031(3) 0.0253(17) 0.034(3) 0.0064(16) -0.001(2) -0.0034(15)
C5 0.025(3) 0.0311(19) 0.049(4) 0.0079(19) -0.007(2) 0.0027(15)
C6 0.021(4) 0.028(3) 0.051(5) 0.000 0.000 0.005(2)
N1 0.023(2) 0.0252(13) 0.025(2) -0.0005(12) -0.0024(18) -0.0004(13)
Zn1 0.0232(4) 0.0235(3) 0.0358(5) 0.000 0.000 -0.0008(3)

loop_
_atom_type_symbol
_atom_type_description
_atom_type_scat_dispersion_real
_atom_type_scat_dispersion_imag
_atom_type_scat_source
C C 0.0020 0.0020 'International Tables Vol C Tables 4.2.6.8 and 6.1.1.4'
H H 0.0000 0.0000 'International Tables Vol C Tables 4.2.6.8 and 6.1.1.4'
N N 0.0040 0.0030 'International Tables Vol C Tables 4.2.6.8 and 6.1.1.4'
Zn Zn 0.2220 1.4310 'International Tables Vol C Tables 4.2.6.8 and 6.1.1.4'

loop_
_geom_angle_atom_site_label_1
_geom_angle_atom_site_label_2
_geom_angle_atom_site_label_3
_geom_angle
_geom_angle_site_symmetry_1
_geom_angle_site_symmetry_3
_geom_angle_publ_flag
N1 C4 C4 113.2(3) . 4_655 ?
N1 C5 C6 116.6(4) . . ?
C5 C6 C5 117.9(4) . 8 ?
C3 N1 C4 108.6(3) . . ?
C3 N1 C5 108.0(3) . . ?
C4 N1 C5 109.1(2) . . ?
C3 N1 Zn1 102.5(2) . . ?
C4 N1 Zn1 122.2(2) . . ?
C5 N1 Zn1 105.6(3) . . ?
C1 Zn1 C2 125.5(2) . . ?
C1 Zn1 N1 115.36(13) . . ?
C2 Zn1 N1 103.07(14) . . ?

loop_
_geom_bond_atom_site_label_1
_geom_bond_atom_site_label_2
_geom_bond_distance
_geom_bond_site_symmetry_2
_geom_bond_publ_flag
C1 Zn1 2.012(5) . ?
C2 Zn1 2.032(6) . ?
C3 N1 1.477(5) . ?
C4 N1 1.485(5) . ?
C4 C4 1.507(8) 4_655 ?
C5 N1 1.486(5) . ?
C5 C6 1.510(5) . ?
C6 C5 1.510(5) 8 ?
N1 Zn1 2.282(3) . ?

loop_
_geom_torsion_atom_site_label_1
_geom_torsion_atom_site_label_2
_geom_torsion_atom_site_label_3
_geom_torsion_atom_site_label_4
_geom_torsion
_geom_torsion_site_symmetry_1
_geom_torsion_site_symmetry_2
_geom_torsion_site_symmetry_3
_geom_torsion_site_symmetry_4
_geom_torsion_publ_flag
N1 C5 C6 C5 65.1(6) . . . 8 ?
C4 C4 N1 C3 74.7(3) 4_655 . . . ?
C4 C4 N1 C5 -167.8(2) 4_655 . . . ?
C4 C4 N1 Zn1 -44.1(3) 4_655 . . . ?
C6 C5 N1 C3 -176.0(4) . . . . ?
C6 C5 N1 C4 66.0(5) . . . . ?
C6 C5 N1 Zn1 -66.9(4) . . . . ?
C3 N1 Zn1 C1 -72.6(3) . . . . ?
C4 N1 Zn1 C1 49.2(3) . . . . ?
C5 N1 Zn1 C1 174.4(2) . . . . ?
C3 N1 Zn1 C2 67.8(3) . . . . ?
C4 N1 Zn1 C2 -170.4(3) . . . . ?
C5 N1 Zn1 C2 -45.2(3) . . . . ?
